data_2203436
loop_
_publ_author_name
'L\"u, Xingqiang'
'Bao, Feng'
'Wu, Qing'
'Kang, Beisheng'
'Ng, Seik Weng'

_publ_section_title
;Bis{5-methyl-4-[(<i>Z</i>)-(1-naphthylamino)phenylmethylene]-2-phenyl-3<i>H</i>-pyrazol-3-one-\k^2^<i>N</i>,<i>N</i>'}silver(I)
 hexafluorophosphate
;
_journal_issue 4
_journal_name_full 'Acta Crystallographica Section E'
_journal_page_first m362
_journal_page_last m363
_journal_paper_doi 10.1107/S1600536804004660
_journal_volume 60
_journal_year 2004
_chemical_formula_iupac '[Ag (C27 H21 N3 O1)2] P1 F6'
_chemical_formula_moiety 'C54 H42 Ag N6 O2 1+, F6 P 1-'
_chemical_formula_sum 'C54 H42 Ag F6 N6 O2 P'
_chemical_formula_weight 1059.78
_chemical_name_systematic
;
Bis{5-methyl-4-[(Z)-(1-naphthylamino)phenylmethylene]-2-phenyl-3H-pyrazol-
3-one-\k^2^N,N'}silver(I) hexafluorophosphate
;
_space_group_IT_number 2
_symmetry_cell_setting triclinic
_symmetry_space_group_name_Hall '-P 1'
_symmetry_space_group_name_H-M 'P -1'
_atom_sites_solution_hydrogens geom
_atom_sites_solution_primary direct
_atom_sites_solution_secondary difmap
_audit_creation_method SHELXL-97
_cell_angle_alpha 88.695(2)
_cell_angle_beta 79.453(2)
_cell_angle_gamma 88.840(2)
_cell_formula_units_Z 1
_cell_length_a 9.6550(10)
_cell_length_b 10.8590(10)
_cell_length_c 11.3840(10)
_cell_measurement_reflns_used 974
_cell_measurement_temperature 298(2)
_cell_measurement_theta_max 26.8
_cell_measurement_theta_min 2.6
_cell_volume 1172.91(19)
_computing_cell_refinement 'SAINT (Bruker, 1999)'
_computing_data_collection 'SMART (Bruker, 1999)'
_computing_data_reduction SAINT
_computing_molecular_graphics 'ORTEPII (Johnson, 1976)'
_computing_publication_material SHELXL97
_computing_structure_refinement SHELXL97
_computing_structure_solution 'SHELXS97 (Sheldrick, 1997)'
_diffrn_ambient_temperature 298(2)
_diffrn_measured_fraction_theta_full 0.98
_diffrn_measured_fraction_theta_max 0.98
_diffrn_measurement_device_type 'Bruker SMART area-detector'
_diffrn_measurement_method '\f and \w'
_diffrn_radiation_monochromator graphite
_diffrn_radiation_source 'fine-focus sealed tube'
_diffrn_radiation_type MoK\a
_diffrn_radiation_wavelength 0.71073
_diffrn_reflns_av_R_equivalents 0.020
_diffrn_reflns_av_sigmaI/netI 0.041
_diffrn_reflns_limit_h_max 12
_diffrn_reflns_limit_h_min -12
_diffrn_reflns_limit_k_max 13
_diffrn_reflns_limit_k_min -13
_diffrn_reflns_limit_l_max 14
_diffrn_reflns_limit_l_min -14
_diffrn_reflns_number 10053
_diffrn_reflns_theta_full 27.0
_diffrn_reflns_theta_max 27.0
_diffrn_reflns_theta_min 1.8
_diffrn_standards_decay_% 0
_diffrn_standards_interval_time 0
_diffrn_standards_number 0
_exptl_absorpt_coefficient_mu 0.538
_exptl_absorpt_correction_T_max 0.837
_exptl_absorpt_correction_T_min 0.693
_exptl_absorpt_correction_type multi-scan
_exptl_absorpt_process_details '(SADABS; Sheldrick, 1996)'
_exptl_crystal_colour Yellow
_exptl_crystal_density_diffrn 1.500
_exptl_crystal_density_method 'not measured'
_exptl_crystal_description Block
_exptl_crystal_F_000 540
_exptl_crystal_size_max 0.43
_exptl_crystal_size_mid 0.36
_exptl_crystal_size_min 0.30
_refine_diff_density_max 0.55
_refine_diff_density_min -0.33
_refine_ls_extinction_method none
_refine_ls_goodness_of_fit_ref 0.91
_refine_ls_hydrogen_treatment constr
_refine_ls_matrix_type full
_refine_ls_number_parameters 320
_refine_ls_number_reflns 5042
_refine_ls_number_restraints 0
_refine_ls_restrained_S_all 0.91
_refine_ls_R_factor_all 0.055
_refine_ls_R_factor_gt 0.037
_refine_ls_shift/su_max 0.001
_refine_ls_shift/su_mean 0.001
_refine_ls_structure_factor_coef Fsqd
_refine_ls_weighting_details 'calc w = 1/[\s^2^(Fo^2^)+(0.0582P)^2^] where P = (Fo^2^+2Fc^2^)/3'
_refine_ls_weighting_scheme calc
_refine_ls_wR_factor_gt 0.091
_refine_ls_wR_factor_ref 0.097
_reflns_number_gt 3499
_reflns_number_total 5042
_reflns_threshold_expression I>2\s(I)
_cod_data_source_file hb6021.cif
_cod_data_source_block I
_cod_depositor_comments
;
The following automatic conversions were performed:
'_symmetry_cell_setting' value 'Triclinic' changed to 'triclinic'
according to '/home/saulius/struct/CIF-dictionaries/cif_core.dic'
dictionary named 'cif_core.dic' version 2.4.1 from
2010-06-29.

'_exptl_absorpt_correction_type' value 'Multi-scan' changed
to 'multi-scan' according to
'/home/saulius/struct/CIF-dictionaries/cif_core.dic' dictionary named
'cif_core.dic' version 2.4.1 from 2010-06-29.

Automatic conversion script
Id: cif_fix_enum 1527 2010-12-29 10:47:43Z saulius 

The following automatic conversions were performed:

'_symmetry_cell_setting' value 'Triclinic' changed to 'triclinic'
according to /home/saulius/struct/CIF-dictionaries/cif_core.dic
dictionary named 'cif_core.dic' version 2.4.1 from
2010-06-29.

'_exptl_absorpt_correction_type' value 'Multi-scan'
changed to 'multi-scan' according to
/home/saulius/struct/CIF-dictionaries/cif_core.dic dictionary named
'cif_core.dic' version 2.4.1 from 2010-06-29.

Automatic conversion script
Id: cif_fix_values 1715 2011-07-08 13:25:40Z adriana 
;
_cod_original_cell_volume 1172.9(2)
_cod_database_code 2203436
_cod_database_fobs_code 2203436

loop_
_symmetry_equiv_pos_as_xyz
'x, y, z'
'-x, -y, -z'

loop_
_atom_site_label
_atom_site_fract_x
_atom_site_fract_y
_atom_site_fract_z
_atom_site_U_iso_or_equiv
_atom_site_adp_type
_atom_site_calc_flag
_atom_site_refinement_flags
_atom_site_occupancy
_atom_site_type_symbol
Ag1 0.5000 0.5000 0.5000 0.06070(10) Uani d S 1 Ag
P1 0.0000 0.0000 0.5000 0.0483(2) Uani d S 1 P
F1 0.0368(3) 0.1211(2) 0.4284(3) 0.1510(10) Uani d . 1 F
F2 0.1292(2) -0.0669(3) 0.4274(2) 0.1430(10) Uani d . 1 F
F3 0.0935(2) 0.0342(2) 0.5935(2) 0.1070(10) Uani d . 1 F
O1 0.3165(2) 0.3379(2) 0.1110(2) 0.0580(10) Uani d . 1 O
N1 0.4156(2) 0.5020(2) 0.3403(2) 0.0460(10) Uani d . 1 N
N2 0.4006(2) 0.3933(2) 0.2798(2) 0.0450(10) Uani d . 1 N
N3 0.2094(2) 0.5354(2) 0.0134(2) 0.0520(10) Uani d . 1 N
C1 0.4626(2) 0.2799(2) 0.3110(2) 0.0400(10) Uani d . 1 C
C2 0.3867(3) 0.1745(2) 0.3171(2) 0.0520(10) Uani d . 1 C
C3 0.4489(3) 0.0648(2) 0.3435(3) 0.0660(10) Uani d . 1 C
C4 0.5849(3) 0.0609(3) 0.3635(2) 0.0640(10) Uani d . 1 C
C5 0.6591(3) 0.1656(3) 0.3583(2) 0.0590(10) Uani d . 1 C
C6 0.6000(3) 0.2768(2) 0.3298(2) 0.0480(10) Uani d . 1 C
C7 0.3372(3) 0.4163(2) 0.1837(2) 0.0450(10) Uani d . 1 C
C8 0.3093(2) 0.5472(2) 0.1837(2) 0.0430(10) Uani d . 1 C
C9 0.3611(3) 0.5923(2) 0.2837(2) 0.0450(10) Uani d . 1 C
C10 0.3570(4) 0.7197(2) 0.3299(3) 0.0690(10) Uani d . 1 C
C11 0.2498(2) 0.6069(2) 0.0938(2) 0.0420(10) Uani d . 1 C
C12 0.2410(3) 0.7428(2) 0.0823(2) 0.0420(10) Uani d . 1 C
C13 0.3410(3) 0.8026(3) 0.0002(2) 0.0610(10) Uani d . 1 C
C14 0.3319(4) 0.9293(3) -0.0140(3) 0.0880(10) Uani d . 1 C
C15 0.2251(5) 0.9943(3) 0.0528(3) 0.1010(10) Uani d . 1 C
C16 0.1256(4) 0.9354(3) 0.1348(3) 0.0840(10) Uani d . 1 C
C17 0.1337(3) 0.8097(2) 0.1506(2) 0.0580(10) Uani d . 1 C
C18 0.1503(3) 0.5627(2) -0.0901(2) 0.0490(10) Uani d . 1 C
C19 0.0724(3) 0.6661(3) -0.1031(2) 0.0590(10) Uani d . 1 C
C20 0.0192(3) 0.6886(3) -0.2085(3) 0.0690(10) Uani d . 1 C
C21 0.0433(3) 0.6070(3) -0.2977(3) 0.0730(10) Uani d . 1 C
C22 0.1183(3) 0.4979(3) -0.2865(2) 0.0610(10) Uani d . 1 C
C23 0.1453(4) 0.4087(4) -0.3791(3) 0.0830(10) Uani d . 1 C
C24 0.2149(4) 0.3042(4) -0.3675(3) 0.0890(10) Uani d . 1 C
C25 0.2658(4) 0.2778(3) -0.2624(3) 0.0820(10) Uani d . 1 C
C26 0.2481(3) 0.3605(3) -0.1723(3) 0.0640(10) Uani d . 1 C
C27 0.1744(3) 0.4722(2) -0.1809(2) 0.0500(10) Uani d . 1 C
H3n 0.2213 0.4579 0.0264 0.063 Uiso calc R 1 H
H2 0.2946 0.1768 0.3036 0.062 Uiso calc R 1 H
H3 0.3982 -0.0076 0.3480 0.080 Uiso calc R 1 H
H4 0.6261 -0.0140 0.3807 0.077 Uiso calc R 1 H
H5 0.7503 0.1629 0.3740 0.070 Uiso calc R 1 H
H6 0.6520 0.3486 0.3234 0.058 Uiso calc R 1 H
H10a 0.4133 0.7229 0.3910 0.103 Uiso calc R 1 H
H10b 0.2614 0.7427 0.3627 0.103 Uiso calc R 1 H
H10c 0.3935 0.7757 0.2658 0.103 Uiso calc R 1 H
H13 0.4142 0.7582 -0.0454 0.073 Uiso calc R 1 H
H14 0.3992 0.9700 -0.0694 0.106 Uiso calc R 1 H
H15 0.2196 1.0794 0.0427 0.122 Uiso calc R 1 H
H16 0.0525 0.9804 0.1799 0.100 Uiso calc R 1 H
H17 0.0670 0.7699 0.2072 0.070 Uiso calc R 1 H
H19 0.0542 0.7224 -0.0417 0.070 Uiso calc R 1 H
H20 -0.0330 0.7601 -0.2168 0.083 Uiso calc R 1 H
H21 0.0093 0.6238 -0.3678 0.088 Uiso calc R 1 H
H23 0.1127 0.4248 -0.4500 0.100 Uiso calc R 1 H
H24 0.2299 0.2483 -0.4294 0.107 Uiso calc R 1 H
H25 0.3122 0.2032 -0.2537 0.098 Uiso calc R 1 H
H26 0.2855 0.3427 -0.1041 0.077 Uiso calc R 1 H

loop_
_atom_site_aniso_label
_atom_site_aniso_U_11
_atom_site_aniso_U_22
_atom_site_aniso_U_33
_atom_site_aniso_U_12
_atom_site_aniso_U_13
_atom_site_aniso_U_23
Ag1 0.0914(3) 0.0491(2) 0.0542(2) 0.0093(2) -0.0474(2) -0.00710(10)
P1 0.0453(5) 0.0486(5) 0.0531(5) 0.0120(4) -0.0158(4) -0.0010(4)
F1 0.152(2) 0.113(2) 0.204(3) -0.037(2) -0.080(2) 0.091(2)
F2 0.103(2) 0.216(3) 0.109(2) 0.089(2) -0.0240(10) -0.058(2)
F3 0.108(2) 0.112(2) 0.122(2) 0.0210(10) -0.0760(10) -0.0280(10)
O1 0.0850(10) 0.0410(10) 0.0600(10) 0.0150(10) -0.0430(10) -0.0150(10)
N1 0.0640(10) 0.0360(10) 0.0450(10) 0.0070(10) -0.0290(10) -0.0080(10)
N2 0.0630(10) 0.0330(10) 0.0480(10) 0.0060(10) -0.0310(10) -0.0050(10)
N3 0.077(2) 0.0390(10) 0.0500(10) 0.0100(10) -0.0370(10) -0.0050(10)
C1 0.0500(10) 0.0370(10) 0.0340(10) 0.0050(10) -0.0140(10) -0.0010(10)
C2 0.053(2) 0.0450(10) 0.060(2) -0.0020(10) -0.0180(10) -0.0020(10)
C3 0.091(2) 0.0360(10) 0.073(2) -0.0070(10) -0.018(2) 0.0050(10)
C4 0.086(2) 0.046(2) 0.061(2) 0.023(2) -0.019(2) 0.0050(10)
C5 0.058(2) 0.061(2) 0.060(2) 0.0160(10) -0.0220(10) 0.0030(10)
C6 0.051(2) 0.0470(10) 0.0500(10) -0.0010(10) -0.0190(10) 0.0040(10)
C7 0.054(2) 0.0400(10) 0.0460(10) 0.0090(10) -0.0250(10) -0.0050(10)
C8 0.056(2) 0.0350(10) 0.0430(10) 0.0080(10) -0.0240(10) -0.0060(10)
C9 0.059(2) 0.0380(10) 0.0420(10) 0.0070(10) -0.0230(10) -0.0050(10)
C10 0.112(2) 0.0410(10) 0.066(2) 0.016(2) -0.052(2) -0.0160(10)
C11 0.0490(10) 0.0430(10) 0.0370(10) 0.0090(10) -0.0160(10) -0.0060(10)
C12 0.0530(10) 0.0400(10) 0.0360(10) 0.0070(10) -0.0190(10) -0.0020(10)
C13 0.067(2) 0.064(2) 0.051(2) 0.000(2) -0.0080(10) -0.0060(10)
C14 0.125(3) 0.065(2) 0.072(2) -0.026(2) -0.009(2) 0.014(2)
C15 0.186(4) 0.043(2) 0.078(2) 0.013(2) -0.031(3) 0.002(2)
C16 0.129(3) 0.057(2) 0.061(2) 0.039(2) -0.012(2) -0.008(2)
C17 0.073(2) 0.055(2) 0.0450(10) 0.0170(10) -0.0060(10) 0.0000(10)
C18 0.058(2) 0.0500(10) 0.0440(10) -0.0020(10) -0.0250(10) 0.0000(10)
C19 0.067(2) 0.057(2) 0.059(2) 0.0060(10) -0.0340(10) -0.0010(10)
C20 0.077(2) 0.068(2) 0.072(2) 0.001(2) -0.045(2) 0.011(2)
C21 0.085(2) 0.089(2) 0.057(2) -0.017(2) -0.043(2) 0.018(2)
C22 0.070(2) 0.075(2) 0.0450(10) -0.025(2) -0.0240(10) 0.0020(10)
C23 0.106(3) 0.101(3) 0.050(2) -0.028(2) -0.029(2) -0.010(2)
C24 0.115(3) 0.094(3) 0.062(2) -0.019(2) -0.019(2) -0.030(2)
C25 0.102(3) 0.070(2) 0.076(2) 0.002(2) -0.021(2) -0.026(2)
C26 0.079(2) 0.061(2) 0.057(2) 0.002(2) -0.026(2) -0.0130(10)
C27 0.057(2) 0.055(2) 0.0440(10) -0.0120(10) -0.0170(10) -0.0020(10)

loop_
_atom_type_symbol
_atom_type_description
_atom_type_scat_dispersion_real
_atom_type_scat_dispersion_imag
_atom_type_scat_source
C C 0.0033 0.0016 'International Tables Vol C Tables 4.2.6.8 and 6.1.1.4'
H H 0.0000 0.0000 'International Tables Vol C Tables 4.2.6.8 and 6.1.1.4'
N N 0.0061 0.0033 'International Tables Vol C Tables 4.2.6.8 and 6.1.1.4'
O O 0.0106 0.0060 'International Tables Vol C Tables 4.2.6.8 and 6.1.1.4'
F F 0.0171 0.0103 'International Tables Vol C Tables 4.2.6.8 and 6.1.1.4'
P P 0.1023 0.0942 'International Tables Vol C Tables 4.2.6.8 and 6.1.1.4'
Ag Ag -0.8971 1.1015 'International Tables Vol C Tables 4.2.6.8 and 6.1.1.4'

loop_
_geom_angle_atom_site_label_1
_geom_angle_atom_site_label_2
_geom_angle_atom_site_label_3
_geom_angle_site_symmetry_1
_geom_angle_site_symmetry_3
_geom_angle
_geom_angle_publ_flag
N1 Ag1 N1 . 2_666 180 yes
F2 P1 F2 2_556 . 180.0(2) no
F2 P1 F1 2_556 2_556 91.5(2) no
F2 P1 F1 . 2_556 88.5(2) no
F2 P1 F1 2_556 . 88.5(2) no
F2 P1 F1 . . 91.5(2) no
F1 P1 F1 2_556 . 180.0(2) no
F2 P1 F3 2_556 . 91.20(10) no
F2 P1 F3 . . 88.70(10) no
F1 P1 F3 2_556 . 88.30(10) no
F1 P1 F3 . . 91.70(10) no
F2 P1 F3 2_556 2_556 88.70(10) no
F2 P1 F3 . 2_556 91.30(10) no
F1 P1 F3 2_556 2_556 91.70(10) no
F1 P1 F3 . 2_556 88.30(10) no
F3 P1 F3 . 2_556 180 no
C9 N1 N2 . . 107.1(2) no
C9 N1 Ag1 . . 131.2(2) no
N2 N1 Ag1 . . 121.60(10) no
C7 N2 N1 . . 111.2(2) no
C7 N2 C1 . . 127.0(2) no
N1 N2 C1 . . 121.3(2) no
C11 N3 C18 . . 132.2(2) no
C2 C1 C6 . . 120.8(2) no
C2 C1 N2 . . 119.2(2) no
C6 C1 N2 . . 119.9(2) no
C1 C2 C3 . . 118.9(2) no
C4 C3 C2 . . 120.8(3) no
C5 C4 C3 . . 120.1(2) no
C4 C5 C6 . . 120.3(3) no
C1 C6 C5 . . 119.1(2) no
O1 C7 N2 . . 125.0(2) no
O1 C7 C8 . . 129.6(2) no
N2 C7 C8 . . 105.3(2) no
C11 C8 C9 . . 132.2(2) no
C11 C8 C7 . . 122.1(2) no
C9 C8 C7 . . 105.6(2) no
N1 C9 C8 . . 110.8(2) no
N1 C9 C10 . . 119.7(2) no
C8 C9 C10 . . 129.6(2) no
N3 C11 C8 . . 116.6(2) no
N3 C11 C12 . . 120.8(2) no
C8 C11 C12 . . 122.5(2) no
C13 C12 C17 . . 119.7(2) no
C13 C12 C11 . . 118.9(2) no
C17 C12 C11 . . 121.3(2) no
C12 C13 C14 . . 119.6(3) no
C15 C14 C13 . . 120.2(3) no
C14 C15 C16 . . 120.5(3) no
C15 C16 C17 . . 120.0(3) no
C16 C17 C12 . . 120.0(3) no
C19 C18 N3 . . 123.5(2) no
C19 C18 C27 . . 120.7(2) no
N3 C18 C27 . . 115.8(2) no
C18 C19 C20 . . 120.6(3) no
C21 C20 C19 . . 120.3(3) no
C20 C21 C22 . . 121.0(2) no
C21 C22 C27 . . 120.2(3) no
C21 C22 C23 . . 122.6(3) no
C27 C22 C23 . . 117.2(3) no
C24 C23 C22 . . 122.4(3) no
C23 C24 C25 . . 120.1(3) no
C26 C25 C24 . . 120.5(3) no
C25 C26 C27 . . 121.2(3) no
C26 C27 C22 . . 118.5(2) no
C26 C27 C18 . . 124.4(2) no
C22 C27 C18 . . 117.0(2) no
C11 N3 H3n . . 113.9 no
C18 N3 H3n . . 113.9 no
C1 C2 H2 . . 120.6 no
C3 C2 H2 . . 120.6 no
C4 C3 H3 . . 119.6 no
C2 C3 H3 . . 119.6 no
C5 C4 H4 . . 120.0 no
C3 C4 H4 . . 120.0 no
C4 C5 H5 . . 119.8 no
C6 C5 H5 . . 119.8 no
C1 C6 H6 . . 120.4 no
C5 C6 H6 . . 120.4 no
C9 C10 H10a . . 109.5 no
C9 C10 H10b . . 109.5 no
H10a C10 H10b . . 109.5 no
C9 C10 H10c . . 109.5 no
H10a C10 H10c . . 109.5 no
H10b C10 H10c . . 109.5 no
C12 C13 H13 . . 120.2 no
C14 C13 H13 . . 120.2 no
C15 C14 H14 . . 119.9 no
C13 C14 H14 . . 119.9 no
C14 C15 H15 . . 119.8 no
C16 C15 H15 . . 119.8 no
C15 C16 H16 . . 120.0 no
C17 C16 H16 . . 120.0 no
C16 C17 H17 . . 120.0 no
C12 C17 H17 . . 120.0 no
C18 C19 H19 . . 119.7 no
C20 C19 H19 . . 119.7 no
C21 C20 H20 . . 119.8 no
C19 C20 H20 . . 119.8 no
C20 C21 H21 . . 119.5 no
C22 C21 H21 . . 119.5 no
C24 C23 H23 . . 118.8 no
C22 C23 H23 . . 118.8 no
C23 C24 H24 . . 119.9 no
C25 C24 H24 . . 119.9 no
C26 C25 H25 . . 119.7 no
C24 C25 H25 . . 119.7 no
C25 C26 H26 . . 119.4 no
C27 C26 H26 . . 119.4 no

loop_
_geom_bond_atom_site_label_1
_geom_bond_atom_site_label_2
_geom_bond_site_symmetry_2
_geom_bond_distance
_geom_bond_publ_flag
Ag1 N1 . 2.124(2) yes
Ag1 N1 2_666 2.124(2) no
P1 F1 . 1.544(2) no
P1 F1 2_556 1.544(2) no
P1 F2 . 1.543(2) no
P1 F2 2_556 1.543(2) no
P1 F3 . 1.571(2) no
P1 F3 2_556 1.571(2) no
O1 C7 . 1.244(3) no
N1 C9 . 1.314(3) no
N1 N2 . 1.403(2) no
N2 C7 . 1.365(3) no
N2 C1 . 1.423(3) no
N3 C11 . 1.330(3) no
N3 C18 . 1.423(3) no
C1 C2 . 1.365(3) no
C1 C6 . 1.382(3) no
C2 C3 . 1.375(4) no
C3 C4 . 1.373(4) no
C4 C5 . 1.351(4) no
C5 C6 . 1.383(3) no
C7 C8 . 1.442(3) no
C8 C11 . 1.402(3) no
C8 C9 . 1.425(3) no
C9 C10 . 1.489(3) no
C11 C12 . 1.481(3) no
C12 C13 . 1.376(4) no
C12 C17 . 1.381(3) no
C13 C14 . 1.384(4) no
C14 C15 . 1.360(5) no
C15 C16 . 1.368(5) no
C16 C17 . 1.375(4) no
C18 C19 . 1.359(4) no
C18 C27 . 1.427(3) no
C19 C20 . 1.403(3) no
C20 C21 . 1.348(4) no
C21 C22 . 1.391(4) no
C22 C27 . 1.426(3) no
C22 C23 . 1.433(4) no
C23 C24 . 1.323(5) no
C24 C25 . 1.396(5) no
C25 C26 . 1.363(4) no
C26 C27 . 1.404(4) no
N3 H3n . 0.86 no
C2 H2 . 0.93 no
C3 H3 . 0.93 no
C4 H4 . 0.93 no
C5 H5 . 0.93 no
C6 H6 . 0.93 no
C10 H10a . 0.96 no
C10 H10b . 0.96 no
C10 H10c . 0.96 no
C13 H13 . 0.93 no
C14 H14 . 0.93 no
C15 H15 . 0.93 no
C16 H16 . 0.93 no
C17 H17 . 0.93 no
C19 H19 . 0.93 no
C20 H20 . 0.93 no
C21 H21 . 0.93 no
C23 H23 . 0.93 no
C24 H24 . 0.93 no
C25 H25 . 0.93 no
C26 H26 . 0.93 no

loop_
_geom_hbond_atom_site_label_D
_geom_hbond_atom_site_label_H
_geom_hbond_atom_site_label_A
_geom_hbond_distance_DH
_geom_hbond_distance_HA
_geom_hbond_distance_DA
_geom_hbond_angle_DHA
_geom_hbond_publ_flag
N3 H3n O1 0.86 1.92 2.669(2) 145 yes

loop_
_geom_torsion_atom_site_label_1
_geom_torsion_atom_site_label_2
_geom_torsion_atom_site_label_3
_geom_torsion_atom_site_label_4
_geom_torsion
_geom_torsion_publ_flag
C9 N1 N2 C7 0.5(3) no
Ag1 N1 N2 C7 176.6(2) no
C9 N1 N2 C1 173.2(2) no
Ag1 N1 N2 C1 -10.7(3) no
C7 N2 C1 C2 -51.2(3) no
N1 N2 C1 C2 137.4(2) no
C7 N2 C1 C6 126.2(3) no
N1 N2 C1 C6 -45.2(3) no
C6 C1 C2 C3 0.6(4) no
N2 C1 C2 C3 178.0(2) no
C1 C2 C3 C4 0.0(4) no
C2 C3 C4 C5 0.6(4) no
C3 C4 C5 C6 -1.7(4) no
C2 C1 C6 C5 -1.7(4) no
N2 C1 C6 C5 -179.1(2) no
C4 C5 C6 C1 2.3(4) no
N1 N2 C7 O1 176.5(2) no
C1 N2 C7 O1 4.4(4) no
N1 N2 C7 C8 -0.4(3) no
C1 N2 C7 C8 -172.6(2) no
O1 C7 C8 C11 0.3(4) no
N2 C7 C8 C11 177.0(2) no
O1 C7 C8 C9 -176.6(3) no
N2 C7 C8 C9 0.2(3) no
N2 N1 C9 C8 -0.4(3) no
Ag1 N1 C9 C8 -176.0(2) no
N2 N1 C9 C10 177.9(2) no
Ag1 N1 C9 C10 2.3(4) no
C11 C8 C9 N1 -176.2(3) no
C7 C8 C9 N1 0.1(3) no
C11 C8 C9 C10 5.7(5) no
C7 C8 C9 C10 -177.9(3) no
C18 N3 C11 C8 -177.8(3) no
C18 N3 C11 C12 -2.1(4) no
C9 C8 C11 N3 -178.8(3) no
C7 C8 C11 N3 5.3(4) no
C9 C8 C11 C12 5.6(4) no
C7 C8 C11 C12 -170.3(2) no
N3 C11 C12 C13 -76.8(3) no
C8 C11 C12 C13 98.6(3) no
N3 C11 C12 C17 102.2(3) no
C8 C11 C12 C17 -82.4(3) no
C17 C12 C13 C14 -0.8(4) no
C11 C12 C13 C14 178.2(3) no
C12 C13 C14 C15 0.1(5) no
C13 C14 C15 C16 0.1(6) no
C14 C15 C16 C17 0.4(6) no
C15 C16 C17 C12 -1.0(5) no
C13 C12 C17 C16 1.3(4) no
C11 C12 C17 C16 -177.7(3) no
C11 N3 C18 C19 -27.2(5) no
C11 N3 C18 C27 154.5(3) no
N3 C18 C19 C20 178.9(3) no
C27 C18 C19 C20 -2.8(4) no
C18 C19 C20 C21 0.8(5) no
C19 C20 C21 C22 1.5(5) no
C20 C21 C22 C27 -1.6(5) no
C20 C21 C22 C23 179.6(3) no
C21 C22 C23 C24 -179.0(3) no
C27 C22 C23 C24 2.3(5) no
C22 C23 C24 C25 -0.4(6) no
C23 C24 C25 C26 -1.9(6) no
C24 C25 C26 C27 2.2(5) no
C25 C26 C27 C22 -0.2(4) no
C25 C26 C27 C18 179.4(3) no
C21 C22 C27 C26 179.3(3) no
C23 C22 C27 C26 -1.9(4) no
C21 C22 C27 C18 -0.3(4) no
C23 C22 C27 C18 178.5(2) no
C19 C18 C27 C26 -177.0(3) no
N3 C18 C27 C26 1.4(4) no
C19 C18 C27 C22 2.6(4) no
N3 C18 C27 C22 -179.0(2) no
